data_4104980
loop_
_publ_author_name
'Joobeom Seo'
'Ryotaro Matsuda'
'Hirotoshi Sakamoto'
'Charlotte Bonneau'
'Susumu Kitagawa'

_publ_section_title
;
 A Pillared-Layer Coordination Polymer with a Rotatable Pillar Acting as a
 Molecular Gate for Guest Molecules
;
_journal_name_full 'Journal of the American Chemical Society'
_journal_page_first 12792
_journal_page_last 12800
_journal_paper_doi 10.1021/ja904363b
_journal_volume 131
_journal_year 2009
_chemical_formula_sum 'C34 H34 Cd2 N5 O18'
_chemical_formula_weight 1025.46
_chemical_name_systematic
; 
 ? 
;
_space_group_IT_number 14
_symmetry_cell_setting monoclinic
_symmetry_space_group_name_Hall '-P 2yn'
_symmetry_space_group_name_H-M 'P 1 21/n 1'
_atom_sites_solution_hydrogens geom
_atom_sites_solution_primary direct
_atom_sites_solution_secondary difmap
_audit_creation_method SHELXTL
_cell_angle_alpha 90.00
_cell_angle_beta 95.45(3)
_cell_angle_gamma 90.00
_cell_formula_units_Z 4
_cell_length_a 10.236(2)
_cell_length_b 14.827(3)
_cell_length_c 25.877(5)
_cell_measurement_reflns_used 9361
_cell_measurement_temperature 293(2)
_cell_measurement_theta_max 27.4623
_cell_measurement_theta_min 2.9978
_cell_volume 3909.6(13)
_computing_structure_refinement 'SHELXL-97 (Sheldrick, 1997)'
_computing_structure_solution 'SHELXS-97 (Sheldrick, 1990)'
_diffrn_ambient_temperature 93.1500
_diffrn_detector_area_resol_mean 28.5714
_diffrn_measured_fraction_theta_full 0.987
_diffrn_measured_fraction_theta_max 0.987
_diffrn_measurement_device_type CCD
_diffrn_measurement_method dtprofit.ref
_diffrn_radiation_monochromator Confocal
_diffrn_radiation_source 'Rotating Anode'
_diffrn_radiation_type MoK\a
_diffrn_radiation_wavelength 0.710747
_diffrn_reflns_av_R_equivalents 0.0380
_diffrn_reflns_av_sigmaI/netI 0.0486
_diffrn_reflns_limit_h_max 13
_diffrn_reflns_limit_h_min -13
_diffrn_reflns_limit_k_max 18
_diffrn_reflns_limit_k_min -18
_diffrn_reflns_limit_l_max 33
_diffrn_reflns_limit_l_min -25
_diffrn_reflns_number 31569
_diffrn_reflns_theta_full 27.49
_diffrn_reflns_theta_max 27.49
_diffrn_reflns_theta_min 3.00
_exptl_absorpt_coefficient_mu 1.172
_exptl_absorpt_correction_T_max 1.0000
_exptl_absorpt_correction_T_min 0.9132
_exptl_absorpt_correction_type empirical
_exptl_absorpt_process_details 'Jacobson, R. (1998) Private commu1nication'
_exptl_crystal_colour Colorless
_exptl_crystal_density_diffrn 1.742
_exptl_crystal_description Block
_exptl_crystal_F_000 2052
_exptl_crystal_size_max 0.1000
_exptl_crystal_size_mid 0.0500
_exptl_crystal_size_min 0.0500
_refine_diff_density_max 3.642
_refine_diff_density_min -1.350
_refine_diff_density_rms 0.182
_refine_ls_extinction_method none
_refine_ls_goodness_of_fit_ref 1.074
_refine_ls_hydrogen_treatment constr
_refine_ls_matrix_type full
_refine_ls_number_parameters 538
_refine_ls_number_reflns 8851
_refine_ls_number_restraints 27
_refine_ls_restrained_S_all 1.076
_refine_ls_R_factor_all 0.0849
_refine_ls_R_factor_gt 0.0663
_refine_ls_shift/su_max 0.001
_refine_ls_shift/su_mean 0.000
_refine_ls_structure_factor_coef Fsqd
_refine_ls_weighting_details 'calc w=1/[\s^2^(Fo^2^)+(0.1157P)^2^+6.5079P] where P=(Fo^2^+2Fc^2^)/3'
_refine_ls_weighting_scheme calc
_refine_ls_wR_factor_gt 0.1766
_refine_ls_wR_factor_ref 0.1954
_reflns_number_gt 6725
_reflns_number_total 8851
_reflns_threshold_expression >2sigma(I)
_cod_data_source_file ja904363b_si_002.cif
_cod_data_source_block 1a
_cod_original_cell_volume 3909.4(14)
_cod_database_code 4104980

loop_
_symmetry_equiv_pos_as_xyz
'x, y, z'
'-x+1/2, y+1/2, -z+1/2'
'-x, -y, -z'
'x-1/2, -y-1/2, z-1/2'

loop_
_atom_site_label
_atom_site_type_symbol
_atom_site_fract_x
_atom_site_fract_y
_atom_site_fract_z
_atom_site_U_iso_or_equiv
_atom_site_adp_type
_atom_site_occupancy
_atom_site_symmetry_multiplicity
_atom_site_calc_flag
_atom_site_refinement_flags
_atom_site_disorder_assembly
_atom_site_disorder_group
Cd1 Cd 0.12134(4) 0.62847(3) 0.785514(18) 0.02488(15) Uani 1 1 d . . .
Cd2 Cd -0.07636(4) 0.91660(3) 0.768013(18) 0.02554(15) Uani 1 1 d . . .
O1W O 0.0070(4) 0.6005(3) 0.7026(2) 0.0376(11) Uani 1 1 d . . .
O1 O 0.3026(4) 0.5424(3) 0.77148(18) 0.0307(10) Uani 1 1 d . . .
O2 O 0.3851(4) 0.4048(3) 0.7673(2) 0.0385(12) Uani 1 1 d . . .
O2W O -0.1279(6) 0.8389(5) 0.6847(2) 0.0636(17) Uani 1 1 d . . .
O3 O 0.2634(4) 0.2216(3) 0.76475(18) 0.0311(10) Uani 1 1 d . . .
O4 O 0.3858(5) 0.2490(3) 0.8396(2) 0.0440(12) Uani 1 1 d . . .
O5 O -0.0181(4) 0.7691(3) 0.79176(17) 0.0281(9) Uani 1 1 d . . .
O6 O -0.0973(4) 0.6355(3) 0.8087(2) 0.0418(13) Uani 1 1 d . . .
O7 O -0.3591(7) 0.5538(4) 0.8350(3) 0.0682(17) Uani 1 1 d . . .
O8 O -0.3595(6) 0.5640(4) 0.7503(3) 0.0596(16) Uani 1 1 d . . .
O9 O 0.6956(6) 1.0413(3) 0.9806(2) 0.0568(16) Uani 1 1 d . . .
O10 O 0.8049(7) 1.1867(5) 0.9286(3) 0.078(2) Uani 1 1 d . . .
H10A H 0.8027 1.1798 0.8970 0.118 Uiso 1 1 calc R . .
O11 O 0.6378(10) 0.6762(6) 0.9958(4) 0.026(3) Uiso 0.458(18) 1 d P A 1
O12 O 0.7769(15) 0.5033(10) 0.9704(6) 0.062(5) Uiso 0.458(18) 1 d P A 1
H12A H 0.7821 0.5487 0.9526 0.094 Uiso 0.458(18) 1 calc PR A 1
O11' O 0.5855(14) 0.6776(8) 1.0099(5) 0.056(3) Uiso 0.542(18) 1 d P A 2
O12' O 0.704(2) 0.4989(13) 0.9895(8) 0.102(6) Uiso 0.542(18) 1 d P A 2
H12B H 0.7337 0.5401 0.9729 0.154 Uiso 0.542(18) 1 calc PR A 2
N1 N 0.0963(5) 0.4796(3) 0.8176(2) 0.0264(10) Uani 1 1 d . . .
N2 N 0.0793(6) 0.3007(4) 0.8449(3) 0.0475(16) Uani 1 1 d . . .
N3 N -0.2626(5) 0.8436(3) 0.7941(2) 0.0246(10) Uani 1 1 d . . .
N4 N -0.4837(6) 0.7368(5) 0.7887(3) 0.059(2) Uani 1 1 d . . .
N5 N 0.2491(5) 0.6879(3) 0.8566(2) 0.0345(12) Uani 1 1 d . . .
N6 N 0.9807(5) 1.0263(3) 1.1530(2) 0.0297(11) Uani 1 1 d . . .
C1 C 0.1910(5) 0.4206(4) 0.8077(2) 0.0249(12) Uani 1 1 d . . .
C2 C 0.1874(6) 0.3291(4) 0.8204(2) 0.0287(13) Uani 1 1 d . . .
C3 C -0.0186(7) 0.3599(4) 0.8550(3) 0.0370(16) Uani 1 1 d . . .
H3A H -0.0913 0.3402 0.8709 0.044 Uiso 1 1 calc R . .
C4 C -0.0067(6) 0.4491(4) 0.8412(3) 0.0313(13) Uani 1 1 d . . .
H4B H -0.0720 0.4896 0.8483 0.038 Uiso 1 1 calc R . .
C5 C 0.3030(5) 0.4604(4) 0.7801(3) 0.0265(12) Uani 1 1 d . . .
C6 C 0.2875(5) 0.2629(4) 0.8066(3) 0.0291(13) Uani 1 1 d . . .
C7 C -0.2508(5) 0.7541(4) 0.7947(2) 0.0241(12) Uani 1 1 d . . .
C8 C -0.3590(6) 0.6979(4) 0.7912(3) 0.0383(17) Uani 1 1 d . . .
C9 C -0.4930(6) 0.8286(5) 0.7910(3) 0.0343(15) Uani 1 1 d . . .
H9A H -0.5749 0.8557 0.7913 0.041 Uiso 1 1 calc R . .
C10 C -0.3830(6) 0.8806(4) 0.7929(2) 0.0266(12) Uani 1 1 d . . .
H10B H -0.3913 0.9431 0.7933 0.032 Uiso 1 1 calc R . .
C11 C -0.1129(5) 0.7173(4) 0.7989(2) 0.0237(11) Uani 1 1 d . . .
C12 C -0.3639(9) 0.5828(12) 0.7915(4) 0.108(6) Uani 1 1 d . . .
C13 C 0.2429(6) 0.7738(4) 0.8716(3) 0.0367(15) Uani 1 1 d . . .
H13A H 0.1698 0.8077 0.8594 0.044 Uiso 1 1 calc R . .
C14 C 0.3398(7) 0.8151(4) 0.9044(3) 0.0380(15) Uani 1 1 d . . .
H14A H 0.3299 0.8750 0.9139 0.046 Uiso 1 1 calc R . .
C15 C 0.4521(7) 0.7678(4) 0.9233(3) 0.0397(16) Uani 1 1 d . . .
C16 C 0.4560(8) 0.6784(5) 0.9088(3) 0.053(2) Uani 1 1 d . . .
H16A H 0.5276 0.6429 0.9205 0.063 Uiso 1 1 calc R . .
C17 C 0.3542(8) 0.6418(5) 0.8771(3) 0.051(2) Uani 1 1 d . . .
H17A H 0.3585 0.5807 0.8694 0.061 Uiso 1 1 calc R . .
C18 C 0.5574(8) 0.8116(5) 0.9578(3) 0.0445(18) Uani 1 1 d . A .
C19 C 0.5804(8) 0.9045(5) 0.9510(3) 0.0439(18) Uani 1 1 d . . .
H19A H 0.5338 0.9348 0.9236 0.053 Uiso 1 1 calc R . .
C20 C 0.6716(8) 0.9524(5) 0.9842(3) 0.0448(17) Uani 1 1 d . . .
C21 C 0.7402(8) 0.9068(5) 1.0262(3) 0.0424(17) Uani 1 1 d . . .
C22 C 0.7207(9) 0.8145(5) 1.0310(3) 0.056(2) Uani 1 1 d . A .
H22A H 0.7673 0.7835 1.0581 0.067 Uiso 1 1 calc R . .
C23 C 0.6335(10) 0.7673(5) 0.9965(3) 0.059(3) Uani 1 1 d . . .
C24 C 0.8254(7) 0.9520(4) 1.0679(3) 0.0356(14) Uani 1 1 d . . .
C25 C 0.9171(7) 1.0205(5) 1.0614(3) 0.0380(15) Uani 1 1 d . . .
H25A H 0.9275 1.0430 1.0285 0.046 Uiso 1 1 calc R . .
C26 C 0.9915(6) 1.0539(4) 1.1042(3) 0.0339(14) Uani 1 1 d . . .
H26A H 1.0530 1.0983 1.0990 0.041 Uiso 1 1 calc R . .
C27 C 0.8903(6) 0.9629(4) 1.1597(3) 0.0332(14) Uani 1 1 d . . .
H27A H 0.8800 0.9429 1.1932 0.040 Uiso 1 1 calc R . .
C28 C 0.8125(7) 0.9266(4) 1.1187(3) 0.0359(15) Uani 1 1 d . . .
H28A H 0.7496 0.8839 1.1252 0.043 Uiso 1 1 calc R . .
C29 C 0.6247(9) 1.0920(6) 0.9389(4) 0.061(2) Uani 1 1 d . . .
H29A H 0.5312 1.0907 0.9423 0.073 Uiso 1 1 calc R . .
H29B H 0.6400 1.0664 0.9055 0.073 Uiso 1 1 calc R . .
C30 C 0.6763(10) 1.1888(7) 0.9432(4) 0.067(3) Uani 1 1 d . . .
H30A H 0.6218 1.2284 0.9204 0.080 Uiso 1 1 calc R . .
H30B H 0.6760 1.2106 0.9786 0.080 Uiso 1 1 calc R . .
C31 C 0.7307(18) 0.6263(11) 1.0308(7) 0.039(4) Uiso 0.458(18) 1 d P A 1
H31A H 0.7110 0.6348 1.0664 0.047 Uiso 0.458(18) 1 calc PR A 1
H31B H 0.8192 0.6476 1.0277 0.047 Uiso 0.458(18) 1 calc PR A 1
C32 C 0.7194(16) 0.5255(11) 1.0159(7) 0.037(4) Uiso 0.458(18) 1 d P A 1
H32A H 0.7607 0.4899 1.0444 0.044 Uiso 0.458(18) 1 calc PR A 1
H32B H 0.6272 0.5091 1.0115 0.044 Uiso 0.458(18) 1 calc PR A 1
C31' C 0.686(2) 0.6247(12) 1.0463(8) 0.062(5) Uiso 0.542(18) 1 d P A 2
H31C H 0.7746 0.6404 1.0396 0.074 Uiso 0.542(18) 1 calc PR A 2
H31D H 0.6748 0.6383 1.0823 0.074 Uiso 0.542(18) 1 calc PR A 2
C32' C 0.662(2) 0.5335(13) 1.0362(8) 0.071(6) Uiso 0.542(18) 1 d P A 2
H32C H 0.5685 0.5230 1.0357 0.085 Uiso 0.542(18) 1 calc PR A 2
H32D H 0.7047 0.4989 1.0649 0.085 Uiso 0.542(18) 1 calc PR A 2
C33 C 0.987(9) 0.732(3) 0.944(4) 0.70(6) Uani 1 1 d DU . .
C34 C 0.9288(18) 0.6414(12) 0.9299(6) 0.124(5) Uani 1 1 d DU . .
O13 O 0.7977(19) 0.5965(14) 0.9215(9) 0.250(9) Uani 1 1 d DU . .
O3W O -0.2539(6) 0.6636(5) 0.6769(3) 0.0643(16) Uani 1 1 d . . .
O5W O 0.9017(14) 1.3370(8) 0.9854(5) 0.071(4) Uani 0.50 1 d P . .
O4W O -0.467(2) 0.4475(12) 0.9039(8) 0.114(6) Uani 0.50 1 d PU . .

loop_
_atom_site_aniso_label
_atom_site_aniso_U_11
_atom_site_aniso_U_22
_atom_site_aniso_U_33
_atom_site_aniso_U_23
_atom_site_aniso_U_13
_atom_site_aniso_U_12
Cd1 0.0157(2) 0.0142(2) 0.0449(3) 0.00101(17) 0.00397(17) 0.00156(14)
Cd2 0.0177(2) 0.0162(2) 0.0426(3) -0.00109(17) 0.00278(17) -0.00015(14)
O1W 0.024(2) 0.021(2) 0.066(3) -0.003(2) -0.007(2) -0.0042(17)
O1 0.0208(19) 0.018(2) 0.054(3) 0.0011(19) 0.0102(18) 0.0018(16)
O2 0.028(2) 0.015(2) 0.076(4) 0.000(2) 0.025(2) 0.0043(17)
O2W 0.044(3) 0.096(5) 0.048(3) 0.018(3) -0.012(3) -0.022(3)
O3 0.0194(19) 0.023(2) 0.051(3) -0.008(2) 0.0023(18) 0.0012(16)
O4 0.038(3) 0.040(3) 0.052(3) 0.001(2) -0.004(2) 0.021(2)
O5 0.0195(19) 0.019(2) 0.045(3) 0.0024(18) 0.0007(17) 0.0006(15)
O6 0.023(2) 0.022(2) 0.083(4) 0.015(2) 0.017(2) 0.0085(17)
O7 0.062(4) 0.061(4) 0.083(5) 0.000(3) 0.014(3) 0.001(3)
O8 0.046(3) 0.067(4) 0.066(4) 0.001(3) 0.005(3) 0.026(3)
O9 0.073(4) 0.037(3) 0.053(3) 0.016(3) -0.029(3) -0.017(3)
O10 0.062(4) 0.097(5) 0.075(5) 0.040(4) -0.001(3) -0.010(4)
N1 0.024(2) 0.019(2) 0.036(3) 0.002(2) 0.003(2) 0.0064(19)
N2 0.044(4) 0.039(3) 0.061(4) 0.014(3) 0.012(3) 0.008(3)
N3 0.022(2) 0.016(2) 0.035(3) 0.004(2) -0.0001(19) 0.0054(18)
N4 0.028(3) 0.050(4) 0.096(6) 0.017(4) -0.012(3) -0.003(3)
N5 0.031(3) 0.022(3) 0.048(3) -0.003(2) -0.005(2) 0.004(2)
N6 0.027(3) 0.020(2) 0.041(3) -0.001(2) -0.002(2) 0.0019(19)
C1 0.015(2) 0.023(3) 0.036(3) -0.002(2) 0.000(2) 0.004(2)
C2 0.023(3) 0.023(3) 0.038(3) 0.005(3) -0.004(2) 0.003(2)
C3 0.031(3) 0.032(3) 0.050(4) 0.016(3) 0.014(3) 0.007(3)
C4 0.023(3) 0.028(3) 0.044(4) 0.006(3) 0.013(3) 0.008(2)
C5 0.020(3) 0.018(3) 0.042(3) 0.003(2) 0.004(2) 0.000(2)
C6 0.019(3) 0.016(3) 0.053(4) 0.006(3) 0.005(3) 0.003(2)
C7 0.018(2) 0.024(3) 0.030(3) 0.001(2) -0.002(2) 0.004(2)
C8 0.023(3) 0.019(3) 0.070(5) 0.004(3) -0.009(3) 0.001(2)
C9 0.015(3) 0.042(4) 0.046(4) 0.012(3) 0.004(2) 0.014(2)
C10 0.023(3) 0.022(3) 0.034(3) 0.000(2) 0.001(2) 0.007(2)
C11 0.020(3) 0.017(3) 0.035(3) 0.001(2) 0.006(2) 0.003(2)
C12 0.042(5) 0.238(16) 0.050(6) 0.086(8) 0.031(4) 0.070(7)
C13 0.031(3) 0.023(3) 0.056(4) -0.007(3) 0.002(3) 0.009(2)
C14 0.040(4) 0.023(3) 0.049(4) -0.006(3) -0.003(3) 0.003(3)
C15 0.052(4) 0.024(3) 0.039(4) 0.004(3) -0.013(3) 0.002(3)
C16 0.060(5) 0.029(4) 0.062(5) -0.013(3) -0.029(4) 0.021(3)
C17 0.058(5) 0.025(3) 0.063(5) -0.009(3) -0.026(4) 0.012(3)
C18 0.057(5) 0.033(4) 0.041(4) 0.004(3) -0.014(3) -0.002(3)
C19 0.054(4) 0.036(4) 0.039(4) 0.010(3) -0.013(3) -0.004(3)
C20 0.051(4) 0.038(4) 0.044(4) 0.001(3) -0.005(3) -0.004(3)
C21 0.048(4) 0.037(4) 0.039(4) 0.000(3) -0.012(3) 0.007(3)
C22 0.077(6) 0.036(4) 0.048(5) 0.007(3) -0.030(4) 0.006(4)
C23 0.089(7) 0.024(4) 0.057(5) -0.003(3) -0.032(5) 0.002(4)
C24 0.039(3) 0.029(3) 0.037(3) 0.001(3) -0.005(3) 0.012(3)
C25 0.033(3) 0.042(4) 0.039(4) -0.001(3) 0.001(3) 0.006(3)
C26 0.029(3) 0.030(3) 0.042(4) -0.002(3) 0.003(3) 0.002(3)
C27 0.038(3) 0.020(3) 0.039(4) 0.007(3) -0.006(3) -0.004(2)
C28 0.040(4) 0.021(3) 0.044(4) 0.003(3) -0.010(3) -0.002(3)
C29 0.059(5) 0.065(6) 0.054(5) 0.024(4) -0.019(4) -0.010(4)
C30 0.078(7) 0.070(6) 0.055(5) 0.022(5) 0.014(5) 0.019(5)
C33 0.69(6) 0.69(6) 0.70(6) -0.002(10) 0.067(12) -0.004(10)
C34 0.144(9) 0.129(9) 0.097(8) -0.012(7) 0.002(7) 0.004(8)
O13 0.258(12) 0.255(12) 0.239(12) 0.018(9) 0.031(9) 0.015(9)
O3W 0.052(4) 0.076(4) 0.065(4) -0.004(3) 0.005(3) -0.013(3)
O5W 0.084(10) 0.047(7) 0.078(9) 0.015(6) -0.011(7) -0.023(6)
O4W 0.128(10) 0.097(8) 0.109(9) -0.005(7) -0.022(8) 0.036(8)

loop_
_atom_type_symbol
_atom_type_description
_atom_type_scat_dispersion_real
_atom_type_scat_dispersion_imag
_atom_type_scat_source
C C 0.0033 0.0016 'International Tables Vol C Tables 4.2.6.8 and 6.1.1.4'
H H 0.0000 0.0000 'International Tables Vol C Tables 4.2.6.8 and 6.1.1.4'
N N 0.0061 0.0033 'International Tables Vol C Tables 4.2.6.8 and 6.1.1.4'
O O 0.0106 0.0060 'International Tables Vol C Tables 4.2.6.8 and 6.1.1.4'
Cd Cd -0.8075 1.2024 'International Tables Vol C Tables 4.2.6.8 and 6.1.1.4'

loop_
_geom_angle_atom_site_label_1
_geom_angle_atom_site_label_2
_geom_angle_atom_site_label_3
_geom_angle
_geom_angle_site_symmetry_1
_geom_angle_site_symmetry_3
O3 Cd1 O1 77.27(15) 2_556 .
O3 Cd1 N5 86.52(19) 2_556 .
O1 Cd1 N5 86.21(18) . .
O3 Cd1 O6 131.57(15) 2_556 .
O1 Cd1 O6 148.78(14) . .
N5 Cd1 O6 104.8(2) . .
O3 Cd1 O1W 80.21(16) 2_556 .
O1 Cd1 O1W 95.48(16) . .
N5 Cd1 O1W 165.87(18) . .
O6 Cd1 O1W 80.84(19) . .
O3 Cd1 N1 146.36(16) 2_556 .
O1 Cd1 N1 69.96(15) . .
N5 Cd1 N1 98.45(18) . .
O6 Cd1 N1 79.47(15) . .
O1W Cd1 N1 95.29(17) . .
O3 Cd1 O5 82.21(14) 2_556 .
O1 Cd1 O5 158.16(14) . .
N5 Cd1 O5 85.16(16) . .
O6 Cd1 O5 53.06(13) . .
O1W Cd1 O5 88.25(15) . .
N1 Cd1 O5 131.23(15) . .
O2 Cd2 O8 103.40(18) 2_556 2_456
O2 Cd2 O5 79.81(15) 2_556 .
O8 Cd2 O5 176.09(19) 2_456 .
O2 Cd2 N6 94.30(19) 2_556 3_677
O8 Cd2 N6 85.6(2) 2_456 3_677
O5 Cd2 N6 91.94(16) . 3_677
O2 Cd2 N3 147.67(15) 2_556 .
O8 Cd2 N3 105.74(18) 2_456 .
O5 Cd2 N3 71.73(15) . .
N6 Cd2 N3 101.54(18) 3_677 .
O2 Cd2 O2W 74.3(2) 2_556 .
O8 Cd2 O2W 103.3(2) 2_456 .
O5 Cd2 O2W 79.62(19) . .
N6 Cd2 O2W 166.8(2) 3_677 .
N3 Cd2 O2W 85.60(19) . .
C5 O1 Cd1 120.3(4) . .
C5 O2 Cd2 133.9(4) . 2_546
C6 O3 Cd1 135.7(4) . 2_546
C11 O5 Cd2 115.3(3) . .
C11 O5 Cd1 87.3(3) . .
Cd2 O5 Cd1 152.1(2) . .
C11 O6 Cd1 95.5(3) . .
C12 O8 Cd2 113.4(10) . 2_446
C20 O9 C29 118.6(6) . .
C23 O11 C31 121.4(10) . .
C23 O11' C31' 112.8(11) . .
C4 N1 C1 118.4(5) . .
C4 N1 Cd1 125.8(4) . .
C1 N1 Cd1 115.6(4) . .
C3 N2 C2 121.2(6) . .
C7 N3 C10 119.2(5) . .
C7 N3 Cd2 112.8(4) . .
C10 N3 Cd2 124.9(4) . .
C9 N4 C8 118.5(6) . .
C13 N5 C17 115.5(6) . .
C13 N5 Cd1 123.6(4) . .
C17 N5 Cd1 119.3(4) . .
C27 N6 C26 117.0(6) . .
C27 N6 Cd2 112.2(4) . 3_677
C26 N6 Cd2 130.3(4) . 3_677
N1 C1 C2 123.4(5) . .
N1 C1 C5 115.1(5) . .
C2 C1 C5 121.5(5) . .
N2 C2 C1 116.1(5) . .
N2 C2 C6 120.3(5) . .
C1 C2 C6 123.5(5) . .
N2 C3 C4 118.6(6) . .
N1 C4 C3 122.2(5) . .
O1 C5 O2 126.5(6) . .
O1 C5 C1 118.3(5) . .
O2 C5 C1 115.2(5) . .
O3 C6 O4 125.5(5) . .
O3 C6 C2 116.6(5) . .
O4 C6 C2 117.8(6) . .
N3 C7 C8 121.9(5) . .
N3 C7 C11 116.4(5) . .
C8 C7 C11 121.8(5) . .
C7 C8 N4 118.5(6) . .
C7 C8 C12 128.7(6) . .
N4 C8 C12 112.7(6) . .
C10 C9 N4 120.3(5) . .
N3 C10 C9 121.5(5) . .
O6 C11 O5 122.4(5) . .
O6 C11 C7 117.8(5) . .
O5 C11 C7 119.7(5) . .
O8 C12 O7 144.1(17) . .
O8 C12 C8 104.1(9) . .
O7 C12 C8 111.4(12) . .
N5 C13 C14 123.2(6) . .
C13 C14 C15 120.8(6) . .
C16 C15 C14 115.6(6) . .
C16 C15 C18 123.2(6) . .
C14 C15 C18 121.2(6) . .
C17 C16 C15 120.2(7) . .
N5 C17 C16 124.6(6) . .
C23 C18 C19 117.9(7) . .
C23 C18 C15 123.9(7) . .
C19 C18 C15 118.2(6) . .
C20 C19 C18 121.8(7) . .
O9 C20 C19 124.6(7) . .
O9 C20 C21 116.3(6) . .
C19 C20 C21 119.0(7) . .
C22 C21 C20 118.4(7) . .
C22 C21 C24 117.4(6) . .
C20 C21 C24 124.1(6) . .
C21 C22 C23 121.8(7) . .
O11 C23 C18 119.0(7) . .
O11 C23 C22 119.4(7) . .
C18 C23 C22 120.8(7) . .
O11 C23 O11' 27.3(5) . .
C18 C23 O11' 115.2(8) . .
C22 C23 O11' 120.8(8) . .
C28 C24 C25 115.8(6) . .
C28 C24 C21 117.8(7) . .
C25 C24 C21 126.4(7) . .
C26 C25 C24 119.3(7) . .
N6 C26 C25 124.1(6) . .
N6 C27 C28 122.0(6) . .
C27 C28 C24 121.8(7) . .
O9 C29 C30 106.6(7) . .
O10 C30 C29 106.5(8) . .
O11 C31 C32 108.0(12) . .
O12 C32 C31 114.0(14) . .
C32' C31' O11' 106.6(15) . .
C31' C32' O12' 116.7(19) . .
O13 C34 C33 140(4) . .

loop_
_geom_bond_atom_site_label_1
_geom_bond_atom_site_label_2
_geom_bond_distance
_geom_bond_site_symmetry_2
Cd1 O3 2.299(4) 2_556
Cd1 O1 2.308(4) .
Cd1 N5 2.326(6) .
Cd1 O6 2.374(4) .
Cd1 O1W 2.380(5) .
Cd1 N1 2.380(5) .
Cd1 O5 2.541(4) .
Cd2 O2 2.245(4) 2_556
Cd2 O8 2.318(7) 2_456
Cd2 O5 2.333(4) .
Cd2 N6 2.339(5) 3_677
Cd2 N3 2.346(5) .
Cd2 O2W 2.458(6) .
O1 C5 1.237(7) .
O2 C5 1.244(7) .
O2 Cd2 2.245(4) 2_546
O3 C6 1.248(8) .
O3 Cd1 2.299(4) 2_546
O4 C6 1.272(8) .
O5 C11 1.265(7) .
O6 C11 1.246(7) .
O7 C12 1.201(10) .
O8 C12 1.109(13) .
O8 Cd2 2.318(7) 2_446
O9 C20 1.347(9) .
O9 C29 1.451(9) .
O10 C30 1.405(12) .
O11 C23 1.352(12) .
O11 C31 1.452(19) .
O12 C32 1.41(2) .
O11' C23 1.470(15) .
O11' C31' 1.54(2) .
O12' C32' 1.42(2) .
N1 C4 1.345(8) .
N1 C1 1.348(7) .
N2 C3 1.375(9) .
N2 C2 1.393(9) .
N3 C7 1.333(7) .
N3 C10 1.347(7) .
N4 C9 1.365(10) .
N4 C8 1.396(9) .
N5 C13 1.335(8) .
N5 C17 1.342(9) .
N6 C27 1.341(8) .
N6 C26 1.343(9) .
N6 Cd2 2.339(5) 3_677
C1 C2 1.397(8) .
C1 C5 1.527(8) .
C2 C6 1.486(8) .
C3 C4 1.379(9) .
C7 C8 1.382(8) .
C7 C11 1.508(7) .
C8 C12 1.708(18) .
C9 C10 1.362(9) .
C13 C14 1.385(10) .
C14 C15 1.395(9) .
C15 C16 1.378(10) .
C15 C18 1.484(10) .
C16 C17 1.375(10) .
C18 C23 1.375(10) .
C18 C19 1.412(10) .
C19 C20 1.401(10) .
C20 C21 1.409(10) .
C21 C22 1.390(11) .
C21 C24 1.481(10) .
C22 C23 1.391(11) .
C24 C28 1.385(10) .
C24 C25 1.405(10) .
C25 C26 1.375(9) .
C27 C28 1.376(9) .
C29 C30 1.530(14) .
C31 C32 1.54(2) .
C31' C32' 1.39(3) .
C33 C34 1.504(10) .
C34 O13 1.495(7) .
